data_7211471
loop_
_publ_author_name
'Wang, Guan-E'
'Jiang, Xiao-Ming'
'Zhang, Ming-Jian'
'Chen, Hui-Fen'
'Liu, Bin-Wen'
'Wang, Ming-Sheng'
'Guo, Guo-Cong'

_publ_section_title
;
 Crystal structures and optical properties of iodoplumbates hybrids
 templated by in situ synthesized 1,4-diazabicyclo[2.2.2]octane
 derivatives
;
_journal_issue 47
_journal_name_full CrystEngComm
_journal_page_first 10399
_journal_paper_doi 10.1039/c3ce41720d
_journal_volume 15
_journal_year 2013
_chemical_formula_moiety 'C20 H26 N2, I6 Pb2, 0.5(H2 O)'
_chemical_formula_sum 'C40 H54 I12 N4 O Pb4'
_chemical_formula_weight 2958.43
_chemical_name_systematic
; 
 ? 
;
_space_group_IT_number 14
_symmetry_cell_setting monoclinic
_symmetry_space_group_name_Hall '-P 2yn'
_symmetry_space_group_name_H-M 'P 1 21/n 1'
_atom_sites_solution_hydrogens geom
_atom_sites_solution_primary direct
_atom_sites_solution_secondary difmap
_audit_creation_method SHELXL-97
_cell_angle_alpha 90.00
_cell_angle_beta 95.343(2)
_cell_angle_gamma 90.00
_cell_formula_units_Z 2
_cell_length_a 9.1225(11)
_cell_length_b 22.378(3)
_cell_length_c 15.398(2)
_cell_measurement_reflns_used 9645
_cell_measurement_temperature 293(2)
_cell_measurement_theta_max 27.4932
_cell_measurement_theta_min 2.2423
_cell_volume 3129.7(7)
_computing_cell_refinement 'CrystalClear (Rigaku Inc., 2007)'
_computing_data_collection 'CrystalClear (Rigaku Inc., 2007)'
_computing_data_reduction 'CrystalClear (Rigaku Inc., 2007)'
_computing_publication_material 'Siemens SHELXTL^TM^ 5'
_computing_structure_refinement 'SHELXL-97 (Sheldrick, 1997)'
_computing_structure_solution 'SHELXS-97 (Sheldrick, 1990)'
_diffrn_ambient_temperature 293(2)
_diffrn_detector_area_resol_mean 28.5714
_diffrn_measured_fraction_theta_full 0.992
_diffrn_measured_fraction_theta_max 0.992
_diffrn_measurement_device_type 'Rigaku MM007-Saturn 724+'
_diffrn_measurement_method CCD_Profile_fitting
_diffrn_radiation_monochromator graphite
_diffrn_radiation_source 'fine-focus sealed tube'
_diffrn_radiation_type MoK\a
_diffrn_radiation_wavelength 0.71073
_diffrn_reflns_av_R_equivalents 0.0409
_diffrn_reflns_av_sigmaI/netI 0.0352
_diffrn_reflns_limit_h_max 11
_diffrn_reflns_limit_h_min -11
_diffrn_reflns_limit_k_max 25
_diffrn_reflns_limit_k_min -27
_diffrn_reflns_limit_l_max 18
_diffrn_reflns_limit_l_min -18
_diffrn_reflns_number 23249
_diffrn_reflns_theta_full 25.50
_diffrn_reflns_theta_max 25.50
_diffrn_reflns_theta_min 2.42
_exptl_absorpt_coefficient_mu 16.676
_exptl_absorpt_correction_T_max 0.2864
_exptl_absorpt_correction_T_min 0.1352
_exptl_absorpt_correction_type multi-scan
_exptl_absorpt_process_details 'Sphere (Rigaku CrystalClear)'
_exptl_crystal_colour yellow
_exptl_crystal_density_diffrn 3.139
_exptl_crystal_density_method 'not measured'
_exptl_crystal_description rod
_exptl_crystal_F_000 2588
_exptl_crystal_size_max 0.20
_exptl_crystal_size_mid 0.10
_exptl_crystal_size_min 0.10
_refine_diff_density_max 1.023
_refine_diff_density_min -0.786
_refine_diff_density_rms 0.128
_refine_ls_extinction_method none
_refine_ls_goodness_of_fit_ref 0.951
_refine_ls_hydrogen_treatment mixed
_refine_ls_matrix_type full
_refine_ls_number_parameters 286
_refine_ls_number_reflns 5775
_refine_ls_number_restraints 4
_refine_ls_restrained_S_all 0.951
_refine_ls_R_factor_all 0.0257
_refine_ls_R_factor_gt 0.0219
_refine_ls_shift/su_max 0.001
_refine_ls_shift/su_mean 0.000
_refine_ls_structure_factor_coef Fsqd
_refine_ls_weighting_details 'calc w=1/[\s^2^(Fo^2^)+(0.0174P)^2^+0.0000P] where P=(Fo^2^+2Fc^2^)/3'
_refine_ls_weighting_scheme calc
_refine_ls_wR_factor_gt 0.0439
_refine_ls_wR_factor_ref 0.0448
_reflns_number_gt 4863
_reflns_number_total 5775
_reflns_threshold_expression >2sigma(I)
_cod_data_source_file c3ce41720d.txt
_cod_data_source_block Compound6
_cod_depositor_comments
;
The following automatic conversions were performed:

'_exptl_absorpt_correction_type' value 'Multi-scan' changed to
'multi-scan' according to
/home/saulius/struct/CIF-dictionaries/cif_core.dic dictionary named
'cif_core.dic' version 2.4.2 from 2011-04-26.

Automatic conversion script
Id: cif_fix_values 1891 2012-01-12 08:04:46Z andrius 
;
_cod_original_cell_volume 3129.9(7)
_cod_original_sg_symbol_H-M P2(1)/n
_cod_database_code 7211471

loop_
_symmetry_equiv_pos_as_xyz
'x, y, z'
'-x+1/2, y+1/2, -z+1/2'
'-x, -y, -z'
'x-1/2, -y-1/2, z-1/2'

loop_
_atom_site_label
_atom_site_type_symbol
_atom_site_fract_x
_atom_site_fract_y
_atom_site_fract_z
_atom_site_U_iso_or_equiv
_atom_site_adp_type
_atom_site_occupancy
_atom_site_symmetry_multiplicity
_atom_site_calc_flag
_atom_site_refinement_flags
Pb1 Pb 0.44831(2) 0.074169(9) 0.600508(12) 0.03428(6) Uani 1 1 d .
Pb2 Pb 0.01635(2) 0.097925(9) 0.461477(13) 0.03939(6) Uani 1 1 d .
I1 I 0.52642(4) 0.107438(18) 0.79122(2) 0.04832(10) Uani 1 1 d .
I2 I 0.71059(4) 0.150773(18) 0.52443(2) 0.04702(10) Uani 1 1 d .
I3 I 0.15197(4) 0.006288(16) 0.65335(2) 0.04671(10) Uani 1 1 d .
I4 I 0.31628(4) 0.040600(16) 0.39467(2) 0.04259(9) Uani 1 1 d .
I5 I 0.23669(4) 0.186772(15) 0.58053(2) 0.03764(9) Uani 1 1 d .
I6 I -0.00852(4) 0.188208(18) 0.31914(3) 0.05034(11) Uani 1 1 d .
N1 N 0.4529(4) 0.24688(17) 0.2981(3) 0.0327(9) Uani 1 1 d .
N2 N 0.5037(4) 0.35345(19) 0.3559(3) 0.0378(10) Uani 1 1 d .
C1 C 0.6119(6) 0.1250(2) 0.2059(4) 0.0474(14) Uani 1 1 d .
H1A H 0.6453 0.1142 0.2626 0.057 Uiso 1 1 calc R
C2 C 0.6809(7) 0.1024(3) 0.1366(4) 0.0606(17) Uani 1 1 d .
H2A H 0.7590 0.0758 0.1467 0.073 Uiso 1 1 calc R
C3 C 0.6333(7) 0.1193(3) 0.0525(4) 0.0636(18) Uani 1 1 d .
H3A H 0.6796 0.1042 0.0059 0.076 Uiso 1 1 calc R
C4 C 0.5167(7) 0.1589(3) 0.0374(4) 0.0550(16) Uani 1 1 d .
H4A H 0.4865 0.1714 -0.0190 0.066 Uiso 1 1 calc R
C5 C 0.4462(6) 0.1793(2) 0.1068(4) 0.0488(15) Uani 1 1 d .
H5A H 0.3649 0.2043 0.0967 0.059 Uiso 1 1 calc R
C6 C 0.4945(5) 0.1633(2) 0.1914(4) 0.0397(13) Uani 1 1 d .
C7 C 0.4178(6) 0.1833(2) 0.2683(4) 0.0465(14) Uani 1 1 d .
H7A H 0.4443 0.1564 0.3166 0.056 Uiso 1 1 calc R
H7B H 0.3124 0.1800 0.2536 0.056 Uiso 1 1 calc R
C8 C 0.6160(4) 0.2584(2) 0.3137(3) 0.0352(12) Uani 1 1 d .
H8A H 0.6587 0.2596 0.2583 0.042 Uiso 1 1 calc R
H8B H 0.6626 0.2262 0.3483 0.042 Uiso 1 1 calc R
C9 C 0.6444(5) 0.3177(2) 0.3613(4) 0.0413(13) Uani 1 1 d .
H9A H 0.6786 0.3104 0.4219 0.050 Uiso 1 1 calc R
H9B H 0.7200 0.3399 0.3348 0.050 Uiso 1 1 calc R
C10 C 0.3881(6) 0.2918(2) 0.2347(3) 0.0422(13) Uani 1 1 d .
H10A H 0.2815 0.2903 0.2324 0.051 Uiso 1 1 calc R
H10B H 0.4164 0.2827 0.1770 0.051 Uiso 1 1 calc R
C11 C 0.4408(6) 0.3541(2) 0.2610(3) 0.0447(14) Uani 1 1 d .
H11A H 0.3593 0.3820 0.2534 0.054 Uiso 1 1 calc R
H11B H 0.5157 0.3669 0.2243 0.054 Uiso 1 1 calc R
C12 C 0.3911(5) 0.2558(3) 0.3839(3) 0.0447(14) Uani 1 1 d .
H12A H 0.4470 0.2324 0.4285 0.054 Uiso 1 1 calc R
H12B H 0.2897 0.2422 0.3798 0.054 Uiso 1 1 calc R
C13 C 0.3982(5) 0.3210(3) 0.4084(3) 0.0444(14) Uani 1 1 d .
H13A H 0.3010 0.3386 0.3980 0.053 Uiso 1 1 calc R
H13B H 0.4300 0.3249 0.4701 0.053 Uiso 1 1 calc RD
C14 C 0.5249(6) 0.4179(2) 0.3837(4) 0.0534(16) Uani 1 1 d .
H14A H 0.5761 0.4384 0.3399 0.064 Uiso 1 1 calc R
H14B H 0.4285 0.4362 0.3837 0.064 Uiso 1 1 calc R
C15 C 0.6076(6) 0.4291(2) 0.4710(4) 0.0429(13) Uani 1 1 d .
C16 C 0.7492(6) 0.4517(2) 0.4756(4) 0.0528(15) Uani 1 1 d .
H16A H 0.7964 0.4567 0.4251 0.063 Uiso 1 1 calc R
C17 C 0.8205(6) 0.4670(3) 0.5563(5) 0.0611(17) Uani 1 1 d .
H17A H 0.9150 0.4828 0.5589 0.073 Uiso 1 1 calc R
C18 C 0.7562(7) 0.4594(3) 0.6307(4) 0.0581(17) Uani 1 1 d .
H18A H 0.8062 0.4697 0.6840 0.070 Uiso 1 1 calc R
C19 C 0.6180(8) 0.4368(3) 0.6273(4) 0.069(2) Uani 1 1 d .
H19A H 0.5741 0.4305 0.6787 0.083 Uiso 1 1 calc R
C20 C 0.5419(7) 0.4228(3) 0.5483(4) 0.068(2) Uani 1 1 d .
H20A H 0.4454 0.4091 0.5467 0.082 Uiso 1 1 calc R
O1W O 0.5703(10) 0.2854(4) 0.5971(6) 0.072(3) Uani 0.50 1 d PD
H1WA H 0.489(6) 0.304(5) 0.5876(19) 0.107 Uiso 0.50 1 d PD
H1WB H 0.634(9) 0.314(4) 0.599(10) 0.107 Uiso 0.50 1 d PD

loop_
_atom_site_aniso_label
_atom_site_aniso_U_11
_atom_site_aniso_U_22
_atom_site_aniso_U_33
_atom_site_aniso_U_23
_atom_site_aniso_U_13
_atom_site_aniso_U_12
Pb1 0.03397(11) 0.04170(12) 0.02686(11) -0.00187(9) 0.00122(8) 0.00237(8)
Pb2 0.03874(12) 0.04244(12) 0.03656(12) -0.00210(10) 0.00113(9) 0.00114(9)
I1 0.0442(2) 0.0711(3) 0.02876(19) -0.00911(18) -0.00121(15) -0.00093(18)
I2 0.0372(2) 0.0642(2) 0.0408(2) 0.00571(19) 0.00963(16) -0.00183(17)
I3 0.0512(2) 0.0444(2) 0.0455(2) -0.00403(18) 0.00978(17) -0.01390(17)
I4 0.0491(2) 0.0470(2) 0.03150(19) -0.00204(16) 0.00264(15) 0.01399(16)
I5 0.0427(2) 0.03807(19) 0.03270(19) -0.00272(15) 0.00654(15) 0.00509(14)
I6 0.03472(19) 0.0616(2) 0.0544(2) 0.0150(2) 0.00289(17) 0.00171(16)
N1 0.029(2) 0.041(2) 0.029(2) 0.0086(19) 0.0083(17) -0.0008(18)
N2 0.036(2) 0.046(3) 0.031(2) 0.003(2) 0.0013(19) 0.0047(19)
C1 0.045(3) 0.055(4) 0.043(3) -0.006(3) 0.008(3) 0.001(3)
C2 0.062(4) 0.066(4) 0.054(4) -0.008(4) 0.009(3) 0.013(3)
C3 0.067(4) 0.071(5) 0.056(4) -0.020(4) 0.021(3) -0.017(4)
C4 0.072(4) 0.055(4) 0.038(4) 0.000(3) 0.006(3) -0.011(3)
C5 0.056(4) 0.046(3) 0.043(4) -0.008(3) -0.006(3) -0.003(3)
C6 0.038(3) 0.039(3) 0.042(3) -0.002(3) 0.005(2) -0.008(2)
C7 0.043(3) 0.047(3) 0.049(4) 0.004(3) 0.005(3) -0.008(3)
C8 0.022(2) 0.045(3) 0.039(3) 0.007(2) 0.007(2) 0.004(2)
C9 0.031(3) 0.046(3) 0.046(3) 0.002(3) 0.001(2) -0.002(2)
C10 0.047(3) 0.053(3) 0.026(3) 0.006(3) -0.004(2) 0.013(3)
C11 0.060(3) 0.045(3) 0.028(3) 0.006(3) 0.001(3) 0.011(3)
C12 0.037(3) 0.068(4) 0.032(3) 0.002(3) 0.016(2) -0.010(3)
C13 0.039(3) 0.068(4) 0.027(3) 0.002(3) 0.008(2) 0.006(3)
C14 0.070(4) 0.045(3) 0.044(4) -0.005(3) 0.002(3) 0.012(3)
C15 0.050(3) 0.041(3) 0.038(3) -0.006(3) 0.003(3) 0.003(3)
C16 0.056(4) 0.046(3) 0.058(4) -0.003(3) 0.020(3) 0.002(3)
C17 0.044(3) 0.064(4) 0.073(5) -0.007(4) -0.004(3) -0.001(3)
C18 0.082(5) 0.052(4) 0.038(4) -0.004(3) -0.005(3) 0.003(3)
C19 0.106(6) 0.065(5) 0.039(4) -0.006(3) 0.022(4) -0.024(4)
C20 0.064(4) 0.087(5) 0.057(4) -0.026(4) 0.024(3) -0.024(4)
O1W 0.064(5) 0.075(6) 0.074(7) -0.014(5) 0.001(5) -0.011(5)

loop_
_atom_type_symbol
_atom_type_description
_atom_type_scat_dispersion_real
_atom_type_scat_dispersion_imag
_atom_type_scat_source
C C 0.0033 0.0016 'International Tables Vol C Tables 4.2.6.8 and 6.1.1.4'
H H 0.0000 0.0000 'International Tables Vol C Tables 4.2.6.8 and 6.1.1.4'
N N 0.0061 0.0033 'International Tables Vol C Tables 4.2.6.8 and 6.1.1.4'
O O 0.0106 0.0060 'International Tables Vol C Tables 4.2.6.8 and 6.1.1.4'
I I -0.4742 1.8119 'International Tables Vol C Tables 4.2.6.8 and 6.1.1.4'
Pb Pb -3.3944 10.1111 'International Tables Vol C Tables 4.2.6.8 and 6.1.1.4'

loop_
_geom_angle_atom_site_label_1
_geom_angle_atom_site_label_2
_geom_angle_atom_site_label_3
_geom_angle
_geom_angle_site_symmetry_1
_geom_angle_site_symmetry_3
I1 Pb1 I5 89.139(11) . .
I1 Pb1 I2 95.999(12) . .
I5 Pb1 I2 90.449(13) . .
I1 Pb1 I3 89.899(12) . .
I5 Pb1 I3 83.303(13) . .
I2 Pb1 I3 171.352(11) . .
I1 Pb1 I4 94.251(11) . 3_656
I5 Pb1 I4 174.910(11) . 3_656
I2 Pb1 I4 85.428(13) . 3_656
I3 Pb1 I4 100.475(14) . 3_656
I1 Pb1 I4 172.570(11) . .
I5 Pb1 I4 85.690(10) . .
I2 Pb1 I4 89.381(12) . .
I3 Pb1 I4 84.209(12) . .
I4 Pb1 I4 91.274(10) 3_656 .
I6 Pb2 I3 95.014(15) . 3_556
I6 Pb2 I2 87.937(12) . 1_455
I3 Pb2 I2 92.779(13) 3_556 1_455
I6 Pb2 I5 90.044(14) . .
I3 Pb2 I5 169.689(11) 3_556 .
I2 Pb2 I5 96.384(13) 1_455 .
I6 Pb2 I4 92.480(12) . .
I3 Pb2 I4 85.042(13) 3_556 .
I2 Pb2 I4 177.808(11) 1_455 .
I5 Pb2 I4 85.769(12) . .
Pb1 I2 Pb2 126.521(15) . 1_655
Pb2 I3 Pb1 124.168(14) 3_556 .
Pb2 I4 Pb1 147.977(13) . 3_656
Pb2 I4 Pb1 81.547(11) . .
Pb1 I4 Pb1 88.726(10) 3_656 .
Pb1 I5 Pb2 84.722(12) . .
C10 N1 C12 109.3(4) . .
C10 N1 C8 108.4(4) . .
C12 N1 C8 106.5(4) . .
C10 N1 C7 112.0(4) . .
C12 N1 C7 107.8(4) . .
C8 N1 C7 112.7(4) . .
C13 N2 C9 107.4(4) . .
C13 N2 C14 112.4(4) . .
C9 N2 C14 113.9(4) . .
C13 N2 C11 108.6(4) . .
C9 N2 C11 107.6(4) . .
C14 N2 C11 106.9(4) . .
C6 C1 C2 120.4(6) . .
C6 C1 H1A 119.8 . .
C2 C1 H1A 119.8 . .
C3 C2 C1 119.8(6) . .
C3 C2 H2A 120.1 . .
C1 C2 H2A 120.1 . .
C2 C3 C4 120.2(6) . .
C2 C3 H3A 119.9 . .
C4 C3 H3A 119.9 . .
C5 C4 C3 119.2(6) . .
C5 C4 H4A 120.4 . .
C3 C4 H4A 120.4 . .
C4 C5 C6 120.9(6) . .
C4 C5 H5A 119.5 . .
C6 C5 H5A 119.5 . .
C1 C6 C5 119.4(5) . .
C1 C6 C7 118.2(5) . .
C5 C6 C7 122.3(5) . .
C6 C7 N1 114.7(4) . .
C6 C7 H7A 108.6 . .
N1 C7 H7A 108.6 . .
C6 C7 H7B 108.6 . .
N1 C7 H7B 108.6 . .
H7A C7 H7B 107.6 . .
N1 C8 C9 110.3(4) . .
N1 C8 H8A 109.6 . .
C9 C8 H8A 109.6 . .
N1 C8 H8B 109.6 . .
C9 C8 H8B 109.6 . .
H8A C8 H8B 108.1 . .
N2 C9 C8 109.2(4) . .
N2 C9 H9A 109.8 . .
C8 C9 H9A 109.8 . .
N2 C9 H9B 109.8 . .
C8 C9 H9B 109.8 . .
H9A C9 H9B 108.3 . .
N1 C10 C11 110.4(4) . .
N1 C10 H10A 109.6 . .
C11 C10 H10A 109.6 . .
N1 C10 H10B 109.6 . .
C11 C10 H10B 109.6 . .
H10A C10 H10B 108.1 . .
C10 C11 N2 109.3(4) . .
C10 C11 H11A 109.8 . .
N2 C11 H11A 109.8 . .
C10 C11 H11B 109.8 . .
N2 C11 H11B 109.8 . .
H11A C11 H11B 108.3 . .
N1 C12 C13 109.9(4) . .
N1 C12 H12A 109.7 . .
C13 C12 H12A 109.7 . .
N1 C12 H12B 109.7 . .
C13 C12 H12B 109.7 . .
H12A C12 H12B 108.2 . .
N2 C13 C12 110.3(4) . .
N2 C13 H13A 109.6 . .
C12 C13 H13A 109.6 . .
N2 C13 H13B 109.6 . .
C12 C13 H13B 109.6 . .
H13A C13 H13B 108.1 . .
C15 C14 N2 116.9(4) . .
C15 C14 H14A 108.1 . .
N2 C14 H14A 108.1 . .
C15 C14 H14B 108.1 . .
N2 C14 H14B 108.1 . .
H14A C14 H14B 107.3 . .
C16 C15 C20 118.0(5) . .
C16 C15 C14 119.7(5) . .
C20 C15 C14 122.0(5) . .
C15 C16 C17 119.5(6) . .
C15 C16 H16A 120.3 . .
C17 C16 H16A 120.3 . .
C18 C17 C16 121.8(6) . .
C18 C17 H17A 119.1 . .
C16 C17 H17A 119.1 . .
C17 C18 C19 119.4(6) . .
C17 C18 H18A 120.3 . .
C19 C18 H18A 120.3 . .
C18 C19 C20 120.5(6) . .
C18 C19 H19A 119.7 . .
C20 C19 H19A 119.7 . .
C19 C20 C15 120.8(6) . .
C19 C20 H20A 119.6 . .
C15 C20 H20A 119.6 . .
H1WA O1W H1WB 102(3) . .

loop_
_geom_bond_atom_site_label_1
_geom_bond_atom_site_label_2
_geom_bond_distance
_geom_bond_site_symmetry_2
Pb1 I1 3.0489(5) .
Pb1 I5 3.1719(5) .
Pb1 I2 3.2493(5) .
Pb1 I3 3.2692(5) .
Pb1 I4 3.3443(5) 3_656
Pb1 I4 3.3690(5) .
Pb2 I6 2.9739(5) .
Pb2 I3 3.2276(5) 3_556
Pb2 I2 3.2592(5) 1_455
Pb2 I5 3.2662(4) .
Pb2 I4 3.2733(5) .
I2 Pb2 3.2592(5) 1_655
I3 Pb2 3.2276(5) 3_556
I4 Pb1 3.3443(5) 3_656
N1 C10 1.486(6) .
N1 C12 1.497(6) .
N1 C8 1.507(5) .
N1 C7 1.520(6) .
N2 C13 1.502(6) .
N2 C9 1.507(6) .
N2 C14 1.513(6) .
N2 C11 1.519(6) .
C1 C6 1.373(7) .
C1 C2 1.384(8) .
C1 H1A 0.9300 .
C2 C3 1.380(8) .
C2 H2A 0.9300 .
C3 C4 1.386(8) .
C3 H3A 0.9300 .
C4 C5 1.377(8) .
C4 H4A 0.9300 .
C5 C6 1.383(7) .
C5 H5A 0.9300 .
C6 C7 1.498(7) .
C7 H7A 0.9700 .
C7 H7B 0.9700 .
C8 C9 1.526(7) .
C8 H8A 0.9700 .
C8 H8B 0.9700 .
C9 H9A 0.9700 .
C9 H9B 0.9700 .
C10 C11 1.516(7) .
C10 H10A 0.9700 .
C10 H10B 0.9700 .
C11 H11A 0.9700 .
C11 H11B 0.9700 .
C12 C13 1.506(7) .
C12 H12A 0.9700 .
C12 H12B 0.9700 .
C13 H13A 0.9700 .
C13 H13B 0.9700 .
C14 C15 1.500(7) .
C14 H14A 0.9700 .
C14 H14B 0.9700 .
C15 C16 1.383(7) .
C15 C20 1.389(8) .
C16 C17 1.391(8) .
C16 H16A 0.9300 .
C17 C18 1.345(8) .
C17 H17A 0.9300 .
C18 C19 1.356(8) .
C18 H18A 0.9300 .
C19 C20 1.380(8) .
C19 H19A 0.9300 .
C20 H20A 0.9300 .
O1W H1WA 0.86(2) .
O1W H1WB 0.86(2) .
